data_4332650
loop_
_publ_author_name
'Liu, Shuxia'
'Li, Dehui'
'Xie, Linhua'
'Cheng, Haiyan'
'Zhao, Xinyu'
'Su, Zhongmin'

_publ_section_title
;
 Two-Dimensional Lanthanide Heteropolyvanadates of Manganese(IV) and
 Nickel(IV) Containing Two Types of Heteropoly Anions with 1:13 and 1:12
 Stoichiometry
;
_journal_issue 20
_journal_name_full 'Inorganic Chemistry'
_journal_page_first 8036
_journal_page_last 8040
_journal_paper_doi 10.1021/ic060623z
_journal_volume 45
_journal_year 2006
_chemical_formula_sum 'H113 Mn2 O132 Pr6 V25'
_chemical_formula_weight 4454.74
_chemical_name_systematic
; 
 ? 
;
_space_group_IT_number 2
_symmetry_cell_setting triclinic
_symmetry_space_group_name_Hall '-P 1'
_symmetry_space_group_name_H-M 'P -1'
_atom_sites_solution_hydrogens geom
_atom_sites_solution_primary direct
_atom_sites_solution_secondary difmap
_audit_creation_method SHELXL-97
_cell_angle_alpha 85.04(3)
_cell_angle_beta 77.99(3)
_cell_angle_gamma 89.41(3)
_cell_formula_units_Z 2
_cell_length_a 13.286(3)
_cell_length_b 15.775(3)
_cell_length_c 29.883(6)
_cell_measurement_temperature 293(2)
_cell_volume 6103(2)
_computing_cell_refinement 'Bruker XSCANS'
_computing_data_collection 'Bruker XSCANS'
_computing_data_reduction 'Bruker SHELXTL'
_computing_molecular_graphics 'Bruker SHELXTL'
_computing_publication_material 'Bruker SHELXTL'
_computing_structure_refinement 'SHELXL-97 (Sheldrick, 1997)'
_computing_structure_solution 'SHELXS-97 (Sheldrick, 1990)'
_diffrn_ambient_temperature 293(2)
_diffrn_measured_fraction_theta_full 0.973
_diffrn_measured_fraction_theta_max 0.973
_diffrn_measurement_device_type 'Bruker P4'
_diffrn_measurement_method '\w scans'
_diffrn_radiation_monochromator graphite
_diffrn_radiation_source 'fine-focus sealed tube'
_diffrn_radiation_type MoK\a
_diffrn_radiation_wavelength 0.71073
_diffrn_reflns_av_R_equivalents 0.0971
_diffrn_reflns_av_sigmaI/netI 0.1503
_diffrn_reflns_limit_h_max 15
_diffrn_reflns_limit_h_min -15
_diffrn_reflns_limit_k_max 18
_diffrn_reflns_limit_k_min -18
_diffrn_reflns_limit_l_max 35
_diffrn_reflns_limit_l_min -35
_diffrn_reflns_number 46690
_diffrn_reflns_theta_full 25.00
_diffrn_reflns_theta_max 25.00
_diffrn_reflns_theta_min 2.99
_exptl_absorpt_coefficient_mu 4.483
_exptl_absorpt_correction_type none
_exptl_crystal_colour orange
_exptl_crystal_density_diffrn 2.424
_exptl_crystal_density_method 'not measured'
_exptl_crystal_description block
_exptl_crystal_F_000 4296
_exptl_crystal_size_max 0.132
_exptl_crystal_size_mid 0.121
_exptl_crystal_size_min 0.108
_refine_diff_density_max 2.666
_refine_diff_density_min -3.703
_refine_diff_density_rms 0.344
_refine_ls_extinction_method none
_refine_ls_goodness_of_fit_ref 1.147
_refine_ls_hydrogen_treatment undef
_refine_ls_matrix_type full
_refine_ls_number_parameters 1210
_refine_ls_number_reflns 20924
_refine_ls_number_restraints 0
_refine_ls_restrained_S_all 1.147
_refine_ls_R_factor_all 0.1174
_refine_ls_R_factor_gt 0.0872
_refine_ls_shift/su_max 2.235
_refine_ls_shift/su_mean 0.002
_refine_ls_structure_factor_coef Fsqd
_refine_ls_weighting_details 'calc w=1/[\s^2^(Fo^2^)+(0.1451P)^2^+0.0000P] where P=(Fo^2^+2Fc^2^)/3'
_refine_ls_weighting_scheme calc
_refine_ls_wR_factor_gt 0.2373
_refine_ls_wR_factor_ref 0.2708
_reflns_number_gt 14649
_reflns_number_total 20924
_reflns_threshold_expression >2sigma(I)
_cod_data_source_file ic060623zsup1.cif
_cod_data_source_block prmnv
_cod_depositor_comments
;
The following automatic conversions were performed:

'_symmetry_cell_setting' value 'Triclinic' changed to 'triclinic'
according to /home/saulius/struct/CIF-dictionaries/cif_core.dic
dictionary named 'cif_core.dic' version 2.4.2 from 2011-04-26.

Automatic conversion script
Id: cif_fix_values 1891 2012-01-12 08:04:46Z andrius 
;
_cod_original_sg_symbol_H-M P-1
_cod_database_code 4332650

loop_
_symmetry_equiv_pos_as_xyz
'x, y, z'
'-x, -y, -z'

loop_
_atom_site_label
_atom_site_type_symbol
_atom_site_fract_x
_atom_site_fract_y
_atom_site_fract_z
_atom_site_U_iso_or_equiv
_atom_site_adp_type
_atom_site_occupancy
_atom_site_symmetry_multiplicity
_atom_site_calc_flag
_atom_site_refinement_flags
Pr1 Pr 0.67400(7) -0.21475(6) 0.54222(3) 0.0282(2) Uani 1 1 d .
Pr2 Pr 0.79781(7) 0.21848(6) 0.61487(3) 0.0323(3) Uani 1 1 d .
Pr3 Pr 0.84320(6) 0.14865(5) 0.36169(2) 0.0213(2) Uani 1 1 d .
Pr4 Pr 0.85764(6) 0.08187(5) -0.11725(3) 0.0233(2) Uani 1 1 d .
Pr5 Pr 0.68612(6) -0.25550(5) 0.08142(3) 0.0209(2) Uani 1 1 d .
Pr6 Pr 0.59383(6) 0.21349(5) 0.11740(3) 0.0219(2) Uani 1 1 d .
Mn1 Mn 1.0000 0.0000 0.5000 0.0153(6) Uani 1 2 d S
Mn2 Mn 0.5000 0.0000 0.0000 0.0146(6) Uani 1 2 d S
Mn3 Mn 0.74771(16) 0.51185(13) 0.25795(7) 0.0177(5) Uani 1 1 d .
V1 V 0.78022(18) 0.00144(16) 0.56605(8) 0.0193(5) Uani 1 1 d .
V2 V 0.94963(19) -0.17990(16) 0.47052(8) 0.0208(5) Uani 1 1 d .
V3 V 1.01711(18) -0.02836(15) 0.39552(7) 0.0174(5) Uani 1 1 d .
V4 V 0.79821(18) -0.02429(15) 0.46063(8) 0.0192(5) Uani 1 1 d .
V5 V 0.85026(18) 0.15404(15) 0.49028(8) 0.0183(5) Uani 1 1 d .
V6 V 1.06940(18) 0.15073(15) 0.42493(8) 0.0186(5) Uani 1 1 d .
V7 V 0.53994(18) -0.19353(15) -0.01518(8) 0.0172(5) Uani 1 1 d .
V8 V 0.42974(18) -0.13969(15) 0.08234(7) 0.0178(5) Uani 1 1 d .
V9 V 0.61567(18) -0.01747(15) 0.08316(7) 0.0179(5) Uani 1 1 d .
V10 V 0.72767(17) -0.07102(15) -0.01408(8) 0.0176(5) Uani 1 1 d .
V11 V 0.68788(17) 0.12249(15) 0.00006(7) 0.0165(5) Uani 1 1 d .
V12 V 0.61021(17) -0.05560(15) -0.09679(7) 0.0169(5) Uani 1 1 d .
V13 V 0.4591(2) 0.50520(17) 0.34574(9) 0.0288(6) Uani 1 1 d .
V14 V 0.58285(18) 0.37024(15) 0.28603(8) 0.0202(5) Uani 1 1 d .
V15 V 0.6821(2) 0.46835(17) 0.36065(8) 0.0233(6) Uani 1 1 d .
V16 V 0.6305(2) 0.64368(16) 0.31651(8) 0.0225(6) Uani 1 1 d .
V17 V 0.53147(19) 0.55297(16) 0.24023(8) 0.0220(6) Uani 1 1 d .
V18 V 0.6595(2) 0.41768(16) 0.17975(8) 0.0219(5) Uani 1 1 d .
V19 V 0.80237(19) 0.32741(16) 0.30571(8) 0.0235(6) Uani 1 1 d .
V20 V 0.6962(2) 0.70086(16) 0.21246(8) 0.0228(6) Uani 1 1 d .
V21 V 0.82855(19) 0.56370(16) 0.15632(8) 0.0199(5) Uani 1 1 d .
V22 V 0.8815(2) 0.38138(16) 0.20116(8) 0.0224(6) Uani 1 1 d .
V23 V 0.9586(2) 0.47804(17) 0.28165(9) 0.0251(6) Uani 1 1 d .
V24 V 0.9093(2) 0.65379(17) 0.23763(9) 0.0261(6) Uani 1 1 d .
V25 V 1.0479(2) 0.52631(18) 0.17843(9) 0.0288(6) Uani 1 1 d .
O1 O 0.9590(8) 0.0241(7) 0.3587(3) 0.025(2) Uani 1 1 d .
O2 O 0.7630(8) 0.0302(7) 0.4166(3) 0.025(2) Uani 1 1 d .
O3 O 0.8114(6) 0.1922(7) 0.4434(3) 0.020(2) Uani 1 1 d .
O4 O 1.0060(8) 0.1885(7) 0.3850(3) 0.030(3) Uani 1 1 d .
O5 O 0.9425(7) 0.0528(6) 0.4515(3) 0.016(2) Uani 1 1 d .
O6 O 0.7605(6) 0.0533(6) 0.5079(3) 0.017(2) Uani 1 1 d .
O7 O 0.7969(8) 0.2141(7) 0.5309(3) 0.029(3) Uani 1 1 d .
O8 O 0.9867(7) 0.2038(6) 0.4765(3) 0.019(2) Uani 1 1 d .
O9 O 1.1255(7) 0.0500(6) 0.3974(3) 0.017(2) Uani 1 1 d .
O10 O 1.1141(7) 0.0751(6) 0.4842(3) 0.016(2) Uani 1 1 d .
O11 O 1.0706(7) -0.0772(5) 0.4593(3) 0.0129(18) Uani 1 1 d .
O12 O 0.7050(8) -0.0951(6) 0.4807(3) 0.026(2) Uani 1 1 d .
O13 O 0.8429(7) -0.2353(7) 0.4881(3) 0.024(2) Uani 1 1 d .
O14 O 0.7348(7) 0.0773(6) 0.5976(3) 0.022(2) Uani 1 1 d .
O15 O 0.6365(8) 0.0592(6) 0.1155(3) 0.023(2) Uani 1 1 d .
O16 O 0.7004(7) 0.1847(6) 0.0409(3) 0.020(2) Uani 1 1 d .
O17 O 0.7210(7) 0.0160(6) 0.0299(3) 0.020(2) Uani 1 1 d .
O18 O 0.5319(8) 0.0758(7) 0.0413(3) 0.025(2) Uani 1 1 d .
O19 O 0.6575(7) -0.1345(6) -0.0521(3) 0.0163(19) Uani 1 1 d .
O20 O 0.7912(8) 0.1371(7) -0.0390(3) 0.029(3) Uani 1 1 d .
O21 O 0.4077(7) -0.1920(7) 0.0278(3) 0.022(2) Uani 1 1 d .
O22 O 0.4734(8) -0.0411(6) 0.1091(3) 0.024(2) Uani 1 1 d .
O23 O 0.5646(7) -0.1243(6) -0.1274(3) 0.020(2) Uani 1 1 d .
O24 O 0.8292(7) -0.0365(6) -0.0528(3) 0.021(2) Uani 1 1 d .
O25 O 0.5671(7) -0.0885(6) 0.0293(3) 0.019(2) Uani 1 1 d .
O26 O 0.6006(8) -0.2621(6) 0.0144(3) 0.023(2) Uani 1 1 d .
O27 O 0.5012(6) -0.2129(5) 0.1027(3) 0.0140(19) Uani 1 1 d .
O28 O 0.6669(8) -0.1049(7) 0.1035(3) 0.026(2) Uani 1 1 d .
O29 O 1.0859(8) -0.1013(7) 0.3669(3) 0.029(3) Uani 1 1 d .
O30 O 1.0248(7) -0.2361(6) 0.4338(3) 0.020(2) Uani 1 1 d .
O31 O 0.7830(8) 0.2319(7) 0.2923(4) 0.026(2) Uani 1 1 d .
O32 O 0.8520(8) 0.3059(7) 0.3521(3) 0.028(2) Uani 1 1 d .
O33 O 1.0048(8) 0.4459(8) 0.3255(4) 0.035(3) Uani 1 1 d .
O34 O 0.9185(7) 0.3658(7) 0.2609(3) 0.025(2) Uani 1 1 d .
O35 O 1.0019(8) 0.4118(7) 0.1707(4) 0.032(3) Uani 1 1 d .
O36 O 0.9575(8) 0.5592(7) 0.1341(4) 0.030(3) Uani 1 1 d .
O37 O 1.0275(8) 0.6344(7) 0.1969(3) 0.027(2) Uani 1 1 d .
O38 O 0.9208(9) 0.7485(7) 0.2487(4) 0.034(3) Uani 1 1 d .
O39 O 0.8360(8) 0.6694(6) 0.1847(3) 0.025(2) Uani 1 1 d .
O40 O 0.7144(8) 0.7922(6) 0.2299(4) 0.027(2) Uani 1 1 d .
O41 O 0.7606(9) 0.6289(6) 0.2689(3) 0.026(2) Uani 1 1 d .
O42 O 0.6409(8) 0.7392(7) 0.3270(4) 0.033(3) Uani 1 1 d .
O43 O 0.5731(8) 0.6555(6) 0.2589(3) 0.023(2) Uani 1 1 d .
O44 O 0.4991(8) 0.6175(7) 0.3469(3) 0.026(2) Uani 1 1 d .
O45 O 0.4292(6) 0.5425(7) 0.2853(3) 0.024(2) Uani 1 1 d .
O46 O 0.5511(7) 0.4326(7) 0.2315(3) 0.020(2) Uani 1 1 d .
O47 O 0.6216(7) 0.5099(6) 0.2952(3) 0.0150(19) Uani 1 1 d .
O48 O 0.6642(8) 0.3569(7) 0.3329(3) 0.028(2) Uani 1 1 d .
O49 O 0.3128(8) -0.1535(6) 0.1143(3) 0.021(2) Uani 1 1 d .
O50 O 0.8046(8) 0.4683(6) 0.3095(3) 0.020(2) Uani 1 1 d .
O51 O 0.7349(8) 0.3966(6) 0.2449(3) 0.021(2) Uani 1 1 d .
O52 O 0.6891(7) 0.5485(6) 0.2074(3) 0.021(2) Uani 1 1 d .
O53 O 0.6513(8) 0.3148(6) 0.1715(4) 0.029(2) Uani 1 1 d .
O54 O 0.6893(8) 0.5832(7) 0.3598(3) 0.029(3) Uani 1 1 d .
O55 O 0.9025(6) -0.0972(6) 0.4274(3) 0.0134(19) Uani 1 1 d .
O56 O 0.3756(7) -0.0283(6) 0.0397(3) 0.017(2) Uani 1 1 d .
O57 O 0.8772(7) 0.5179(6) 0.2216(3) 0.022(2) Uani 1 1 d .
O58 O 1.1763(8) 0.2120(7) 0.4169(4) 0.029(2) Uani 1 1 d .
O59 O 0.7237(8) -0.0211(7) -0.1274(4) 0.027(2) Uani 1 1 d .
O60 O 0.5053(8) -0.2472(7) -0.0547(3) 0.028(2) Uani 1 1 d .
O61 O 0.6912(7) -0.0724(7) 0.5750(4) 0.026(2) Uani 1 1 d .
O62 O 0.3461(10) 0.5036(9) 0.3766(4) 0.050(4) Uani 1 1 d .
O63 O 0.5449(8) 0.4667(7) 0.3844(3) 0.026(2) Uani 1 1 d .
O64 O 0.4659(8) 0.3904(6) 0.3233(3) 0.024(2) Uani 1 1 d .
O65 O 0.4817(10) 0.5834(8) 0.1978(4) 0.041(3) Uani 1 1 d .
O66 O 0.6149(8) 0.4691(6) 0.1378(3) 0.025(2) Uani 1 1 d .
O67 O 0.5708(9) 0.2743(7) 0.2747(4) 0.032(3) Uani 1 1 d .
O68 O 0.8667(9) 0.2836(7) 0.1903(4) 0.037(3) Uani 1 1 d .
O69 O 1.1576(9) 0.5316(8) 0.1457(4) 0.043(3) Uani 1 1 d .
O70 O 0.6507(7) 0.7205(6) 0.1649(3) 0.023(2) Uani 1 1 d .
O71 O 0.7333(10) 0.4370(8) 0.4033(4) 0.044(3) Uani 1 1 d .
O72 O 0.7787(9) 0.6011(8) 0.1140(4) 0.037(3) Uani 1 1 d .
O73 O 0.8048(8) 0.4423(6) 0.1590(3) 0.024(2) Uani 1 1 d .
O74 O 0.7725(7) -0.1494(6) 0.0162(3) 0.022(2) Uani 1 1 d .
O75 O 0.9518(8) 0.5923(7) 0.2852(3) 0.030(3) Uani 1 1 d .
O76 O 1.0701(7) 0.4851(7) 0.2349(4) 0.029(3) Uani 1 1 d .
O77 O 0.8537(9) -0.2224(8) 0.1036(4) 0.039(3) Uani 1 1 d .
O78 O 0.5797(11) -0.3854(8) 0.0891(4) 0.046(3) Uani 1 1 d .
O79 O 0.6533(8) 0.1892(8) 0.3816(4) 0.039(3) Uani 1 1 d .
O80 O 1.0049(8) 0.0834(8) -0.0755(4) 0.034(3) Uani 1 1 d .
O81 O 0.7771(9) 0.1885(8) 0.1270(4) 0.044(3) Uani 1 1 d .
O82 O 0.5036(9) -0.1328(9) 0.5459(5) 0.054(4) Uani 1 1 d .
O83 O 0.8067(12) -0.3323(9) 0.0223(4) 0.056(4) Uani 1 1 d .
O84 O 0.4416(10) 0.2989(11) 0.1493(6) 0.069(5) Uani 1 1 d .
O85 O 0.7267(9) -0.3668(7) 0.5533(5) 0.047(4) Uani 1 1 d .
O86 O 0.9488(8) -0.0511(8) -0.1425(4) 0.042(3) Uani 1 1 d .
O87 O 0.8257(9) 0.1128(9) -0.1974(4) 0.047(4) Uani 1 1 d .
O88 O 1.0293(9) 0.1148(8) -0.1756(4) 0.041(3) Uani 1 1 d .
O89 O 0.8886(12) 0.2372(9) -0.1238(5) 0.056(4) Uani 1 1 d .
O90 O 0.6587(11) 0.3521(8) 0.0737(4) 0.048(3) Uani 1 1 d .
O91 O 0.5490(15) 0.1571(11) 0.2014(5) 0.074(5) Uani 1 1 d .
O92 O 0.9910(13) 0.1715(13) 0.2900(4) 0.090(7) Uani 1 1 d .
O93 O 0.7735(12) 0.0531(9) 0.3139(5) 0.058(4) Uani 1 1 d .
O94 O 0.6289(7) -0.2609(10) 0.4692(4) 0.050(4) Uani 1 1 d .
O95 O 0.5154(12) -0.3148(9) 0.5584(5) 0.058(4) Uani 1 1 d .
O96 O 0.6090(13) -0.2359(9) 0.6270(5) 0.060(4) Uani 1 1 d .
O97 O 0.8075(18) 0.3685(10) 0.5811(5) 0.099(8) Uani 1 1 d .
O98 O 0.9135(14) 0.2703(10) 0.6641(5) 0.070(5) Uani 1 1 d .
O99 O 0.7159(15) 0.1374(12) 0.6894(5) 0.086(7) Uani 1 1 d .
O100 O 0.7010(13) 0.3155(10) 0.6730(5) 0.069(5) Uani 1 1 d .
O101 O 0.6121(12) 0.2422(11) 0.6056(5) 0.071(5) Uani 1 1 d .

loop_
_atom_site_aniso_label
_atom_site_aniso_U_11
_atom_site_aniso_U_22
_atom_site_aniso_U_33
_atom_site_aniso_U_23
_atom_site_aniso_U_13
_atom_site_aniso_U_12
Pr1 0.0308(5) 0.0270(5) 0.0288(4) 0.0048(4) -0.0140(4) 0.0020(4)
Pr2 0.0480(5) 0.0301(5) 0.0202(4) -0.0075(4) -0.0091(4) 0.0246(5)
Pr3 0.0302(4) 0.0186(4) 0.0176(4) -0.0015(3) -0.0114(3) 0.0109(4)
Pr4 0.0271(4) 0.0247(5) 0.0198(4) -0.0020(3) -0.0092(3) 0.0054(4)
Pr5 0.0278(4) 0.0199(4) 0.0184(4) -0.0020(3) -0.0126(3) 0.0066(3)
Pr6 0.0310(4) 0.0189(4) 0.0193(4) -0.0058(3) -0.0119(3) 0.0030(4)
Mn1 0.0196(14) 0.0157(15) 0.0126(13) -0.0034(11) -0.0073(11) 0.0101(12)
Mn2 0.0202(14) 0.0123(14) 0.0139(13) -0.0020(11) -0.0092(11) 0.0017(12)
Mn3 0.0267(11) 0.0139(11) 0.0152(10) -0.0021(8) -0.0104(8) 0.0075(9)
V1 0.0208(11) 0.0209(13) 0.0154(11) 0.0010(10) -0.0035(9) 0.0076(10)
V2 0.0288(13) 0.0161(12) 0.0208(12) -0.0041(10) -0.0121(10) 0.0062(11)
V3 0.0228(11) 0.0161(12) 0.0138(11) -0.0022(9) -0.0048(9) 0.0059(10)
V4 0.0236(12) 0.0174(12) 0.0188(11) 0.0007(10) -0.0106(10) 0.0027(10)
V5 0.0228(12) 0.0162(12) 0.0183(11) -0.0024(9) -0.0095(9) 0.0104(10)
V6 0.0217(12) 0.0186(12) 0.0182(11) -0.0018(10) -0.0105(9) 0.0088(10)
V7 0.0232(12) 0.0137(12) 0.0178(11) -0.0025(9) -0.0107(10) 0.0047(10)
V8 0.0240(12) 0.0163(12) 0.0144(11) 0.0002(9) -0.0080(9) 0.0042(10)
V9 0.0232(12) 0.0191(13) 0.0149(11) -0.0024(9) -0.0117(9) 0.0043(10)
V10 0.0195(11) 0.0179(12) 0.0172(11) -0.0013(9) -0.0084(9) 0.0049(10)
V11 0.0200(11) 0.0151(12) 0.0159(11) 0.0002(9) -0.0082(9) 0.0010(10)
V12 0.0194(11) 0.0191(12) 0.0139(10) -0.0032(9) -0.0067(9) 0.0001(10)
V13 0.0376(15) 0.0236(14) 0.0247(13) -0.0021(11) -0.0056(11) 0.0120(13)
V14 0.0226(12) 0.0131(12) 0.0256(12) 0.0004(10) -0.0075(10) -0.0009(10)
V15 0.0321(13) 0.0224(13) 0.0161(11) 0.0000(10) -0.0076(10) 0.0094(11)
V16 0.0357(14) 0.0167(12) 0.0159(11) -0.0035(10) -0.0068(10) 0.0063(11)
V17 0.0288(13) 0.0187(13) 0.0210(12) -0.0023(10) -0.0110(10) 0.0116(11)
V18 0.0331(13) 0.0167(13) 0.0211(12) -0.0061(10) -0.0156(10) 0.0049(11)
V19 0.0301(13) 0.0163(13) 0.0246(12) 0.0039(10) -0.0093(10) 0.0082(11)
V20 0.0325(13) 0.0184(13) 0.0196(12) -0.0007(10) -0.0106(10) 0.0058(11)
V21 0.0294(13) 0.0169(12) 0.0146(11) -0.0002(9) -0.0079(10) 0.0034(11)
V22 0.0308(13) 0.0146(12) 0.0227(12) -0.0043(10) -0.0067(10) 0.0059(11)
V23 0.0289(13) 0.0227(14) 0.0266(13) 0.0034(11) -0.0145(11) 0.0009(11)
V24 0.0374(14) 0.0211(14) 0.0247(13) -0.0028(11) -0.0173(11) 0.0015(12)
V25 0.0279(13) 0.0289(15) 0.0297(14) -0.0009(12) -0.0071(11) 0.0031(12)
O1 0.032(6) 0.027(6) 0.016(5) 0.002(4) -0.006(4) 0.010(5)
O2 0.034(6) 0.021(5) 0.023(5) 0.001(4) -0.014(4) -0.001(5)
O3 0.002(4) 0.039(6) 0.019(5) 0.005(4) -0.002(3) 0.007(4)
O4 0.037(6) 0.032(6) 0.028(5) -0.010(5) -0.023(5) 0.025(5)
O5 0.025(5) 0.007(4) 0.020(5) 0.003(4) -0.011(4) -0.012(4)
O6 0.012(4) 0.023(5) 0.015(4) 0.004(4) -0.002(4) 0.010(4)
O7 0.046(6) 0.024(6) 0.014(5) 0.002(4) -0.002(4) 0.013(5)
O8 0.021(5) 0.022(5) 0.019(5) -0.007(4) -0.011(4) 0.012(4)
O9 0.019(5) 0.019(5) 0.012(4) 0.002(4) 0.000(4) 0.007(4)
O10 0.015(4) 0.011(5) 0.020(5) 0.006(4) -0.005(4) 0.004(4)
O11 0.019(4) 0.003(4) 0.016(4) 0.002(3) -0.004(4) -0.007(4)
O12 0.038(6) 0.019(5) 0.022(5) 0.006(4) -0.009(4) 0.006(5)
O13 0.013(4) 0.025(6) 0.029(5) 0.010(5) 0.006(4) -0.011(4)
O14 0.022(5) 0.019(5) 0.021(5) 0.002(4) 0.002(4) -0.001(4)
O15 0.034(5) 0.015(5) 0.022(5) -0.005(4) -0.013(4) 0.004(4)
O16 0.024(5) 0.019(5) 0.017(5) -0.002(4) -0.004(4) -0.004(4)
O17 0.031(5) 0.014(5) 0.022(5) -0.003(4) -0.019(4) 0.000(4)
O18 0.035(6) 0.024(6) 0.020(5) -0.015(4) -0.014(4) 0.009(5)
O19 0.027(5) 0.005(4) 0.022(5) -0.002(4) -0.017(4) -0.006(4)
O20 0.041(6) 0.026(6) 0.023(5) -0.004(4) -0.015(5) 0.022(5)
O21 0.021(5) 0.033(6) 0.014(4) -0.009(4) -0.010(4) 0.016(5)
O22 0.035(6) 0.024(6) 0.018(5) -0.010(4) -0.017(4) 0.007(5)
O23 0.022(5) 0.020(5) 0.019(5) -0.002(4) -0.006(4) 0.000(4)
O24 0.025(5) 0.021(5) 0.017(5) 0.000(4) -0.004(4) 0.004(4)
O25 0.019(5) 0.020(5) 0.019(5) -0.005(4) -0.007(4) 0.005(4)
O26 0.036(6) 0.020(5) 0.015(5) 0.005(4) -0.011(4) 0.002(5)
O27 0.006(4) 0.006(4) 0.031(5) 0.002(4) -0.007(4) -0.019(3)
O28 0.030(5) 0.030(6) 0.023(5) -0.005(4) -0.013(4) 0.009(5)
O29 0.043(6) 0.026(6) 0.018(5) -0.005(4) -0.010(5) 0.019(5)
O30 0.017(4) 0.013(5) 0.032(5) -0.001(4) -0.012(4) -0.005(4)
O31 0.028(5) 0.023(6) 0.033(6) -0.010(5) -0.014(5) 0.003(5)
O32 0.036(6) 0.027(6) 0.022(5) 0.001(4) -0.008(4) 0.002(5)
O33 0.030(6) 0.041(7) 0.040(6) 0.007(5) -0.024(5) -0.001(5)
O34 0.023(5) 0.032(6) 0.024(5) -0.008(4) -0.013(4) 0.010(5)
O35 0.034(6) 0.034(7) 0.033(6) -0.009(5) -0.018(5) 0.013(5)
O36 0.028(6) 0.035(7) 0.027(5) 0.000(5) -0.008(5) 0.004(5)
O37 0.034(6) 0.018(5) 0.028(5) 0.008(4) -0.007(5) -0.012(5)
O38 0.045(7) 0.023(6) 0.029(6) 0.004(5) 0.000(5) -0.011(5)
O39 0.038(6) 0.021(5) 0.012(4) 0.005(4) -0.002(4) -0.001(5)
O40 0.047(6) 0.000(4) 0.031(5) 0.010(4) -0.003(5) -0.024(4)
O41 0.050(6) 0.015(5) 0.019(5) -0.007(4) -0.020(5) 0.003(5)
O42 0.029(6) 0.037(7) 0.037(6) -0.010(5) -0.015(5) 0.008(5)
O43 0.034(6) 0.018(5) 0.016(5) 0.000(4) -0.001(4) 0.009(5)
O44 0.027(5) 0.027(6) 0.023(5) 0.001(4) 0.000(4) 0.014(5)
O45 0.003(4) 0.031(6) 0.028(5) 0.018(5) 0.009(4) -0.003(4)
O46 0.011(4) 0.028(6) 0.022(5) -0.004(4) -0.002(4) 0.001(4)
O47 0.015(4) 0.010(5) 0.017(4) 0.010(4) 0.000(4) -0.015(4)
O48 0.039(6) 0.022(6) 0.024(5) 0.000(4) -0.009(5) 0.011(5)
O49 0.039(6) 0.013(5) 0.013(4) 0.004(4) -0.008(4) 0.001(4)
O50 0.033(5) 0.010(5) 0.016(5) 0.006(4) -0.005(4) 0.002(4)
O51 0.041(6) 0.010(5) 0.014(4) -0.004(4) -0.010(4) 0.003(4)
O52 0.025(5) 0.026(6) 0.012(4) -0.002(4) -0.005(4) 0.014(5)
O53 0.042(6) 0.015(5) 0.035(6) -0.008(4) -0.020(5) 0.000(5)
O54 0.042(6) 0.035(6) 0.013(5) -0.007(4) -0.011(4) 0.015(5)
O55 0.002(4) 0.014(5) 0.020(4) 0.013(4) 0.002(3) -0.007(3)
O56 0.018(4) 0.020(5) 0.014(4) 0.001(4) -0.005(4) 0.000(4)
O57 0.028(5) 0.023(5) 0.019(5) -0.006(4) -0.010(4) 0.005(5)
O58 0.033(6) 0.028(6) 0.029(5) 0.005(5) -0.013(5) 0.003(5)
O59 0.033(6) 0.022(6) 0.030(6) -0.011(5) -0.009(5) -0.003(5)
O60 0.042(6) 0.024(6) 0.026(5) -0.014(4) -0.018(5) 0.006(5)
O61 0.009(4) 0.034(6) 0.034(6) 0.005(5) -0.011(4) -0.005(4)
O62 0.042(7) 0.061(9) 0.045(7) -0.012(7) -0.001(6) 0.013(7)
O63 0.031(5) 0.020(5) 0.025(5) 0.001(4) -0.001(4) 0.001(5)
O64 0.036(6) 0.009(5) 0.028(5) 0.005(4) -0.008(5) -0.002(4)
O65 0.064(8) 0.038(7) 0.033(6) -0.012(5) -0.033(6) 0.027(7)
O66 0.034(6) 0.019(5) 0.020(5) 0.007(4) -0.007(4) -0.010(5)
O67 0.038(6) 0.022(6) 0.038(6) -0.006(5) -0.009(5) 0.003(5)
O68 0.052(7) 0.027(6) 0.034(6) -0.006(5) -0.012(5) 0.002(6)
O69 0.035(6) 0.036(7) 0.046(7) 0.018(6) 0.011(5) -0.013(5)
O70 0.015(5) 0.016(5) 0.033(5) 0.011(4) 0.005(4) -0.027(4)
O71 0.067(8) 0.047(8) 0.024(6) -0.005(5) -0.023(6) 0.033(7)
O72 0.051(7) 0.043(7) 0.024(6) -0.013(5) -0.022(5) 0.018(6)
O73 0.047(6) 0.013(5) 0.013(4) -0.004(4) -0.006(4) 0.006(5)
O74 0.020(5) 0.023(6) 0.027(5) -0.007(4) -0.009(4) -0.004(4)
O75 0.041(6) 0.031(6) 0.020(5) 0.004(5) -0.013(5) 0.010(5)
O76 0.018(5) 0.031(6) 0.031(6) 0.015(5) 0.001(4) -0.002(5)
O77 0.048(7) 0.035(7) 0.038(6) 0.005(5) -0.023(6) 0.004(6)
O78 0.074(9) 0.026(7) 0.047(7) 0.002(6) -0.037(7) 0.007(7)
O79 0.028(6) 0.040(7) 0.044(7) 0.004(6) -0.002(5) 0.007(5)
O80 0.026(5) 0.043(7) 0.034(6) 0.006(5) -0.013(5) -0.007(5)
O81 0.046(7) 0.040(8) 0.055(8) -0.024(6) -0.025(6) -0.006(6)
O82 0.035(7) 0.065(10) 0.053(8) 0.028(7) -0.002(6) 0.012(7)
O83 0.085(10) 0.056(9) 0.028(6) -0.006(6) -0.017(7) 0.035(8)
O84 0.043(8) 0.089(12) 0.090(11) -0.065(10) -0.026(8) 0.027(8)
O85 0.033(6) 0.017(6) 0.086(10) 0.023(6) -0.012(6) -0.015(5)
O86 0.024(6) 0.032(7) 0.060(8) 0.002(6) 0.012(5) -0.004(5)
O87 0.039(7) 0.074(10) 0.024(6) 0.011(6) 0.000(5) -0.019(7)
O88 0.031(6) 0.043(8) 0.045(7) 0.015(6) -0.001(5) -0.025(5)
O89 0.083(10) 0.038(8) 0.045(8) -0.003(6) -0.012(7) 0.009(8)
O90 0.084(10) 0.025(7) 0.034(6) 0.007(5) -0.012(7) -0.029(7)
O91 0.128(15) 0.063(11) 0.042(8) -0.010(7) -0.043(9) 0.013(11)
O92 0.092(12) 0.154(18) 0.025(7) -0.013(9) -0.017(7) 0.079(13)
O93 0.095(11) 0.044(8) 0.051(8) -0.020(6) -0.044(8) 0.024(8)
O94 0.000(4) 0.087(11) 0.057(8) 0.004(7) 0.006(5) -0.047(5)
O95 0.077(10) 0.035(8) 0.070(9) 0.013(7) -0.042(8) -0.003(7)
O96 0.091(11) 0.046(9) 0.042(8) -0.004(7) -0.012(8) -0.002(8)
O97 0.20(2) 0.045(10) 0.053(9) 0.001(8) -0.027(12) 0.062(13)
O98 0.104(13) 0.062(10) 0.057(9) -0.031(8) -0.038(9) 0.032(10)
O99 0.115(14) 0.100(14) 0.035(8) -0.008(8) 0.005(8) 0.058(12)
O100 0.100(12) 0.049(9) 0.062(9) -0.019(7) -0.020(9) 0.044(9)
O101 0.070(10) 0.081(12) 0.066(10) -0.028(9) -0.020(8) 0.053(10)

loop_
_atom_type_symbol
_atom_type_description
_atom_type_scat_dispersion_real
_atom_type_scat_dispersion_imag
_atom_type_scat_source
O O 0.0106 0.0060 'International Tables Vol C Tables 4.2.6.8 and 6.1.1.4'
H H 0.0000 0.0000 'International Tables Vol C Tables 4.2.6.8 and 6.1.1.4'
V V 0.3005 0.5294 'International Tables Vol C Tables 4.2.6.8 and 6.1.1.4'
Mn Mn 0.3368 0.7283 'International Tables Vol C Tables 4.2.6.8 and 6.1.1.4'
Pr Pr -0.2180 2.8214 'International Tables Vol C Tables 4.2.6.8 and 6.1.1.4'

loop_
_geom_angle_atom_site_label_1
_geom_angle_atom_site_label_2
_geom_angle_atom_site_label_3
_geom_angle
_geom_angle_site_symmetry_1
_geom_angle_site_symmetry_3
O12 Pr1 O96 138.4(4) . .
O12 Pr1 O85 138.1(4) . .
O96 Pr1 O85 82.4(5) . .
O12 Pr1 O13 70.3(3) . .
O96 Pr1 O13 135.6(4) . .
O85 Pr1 O13 71.5(4) . .
O12 Pr1 O58 106.2(4) . 2_756
O96 Pr1 O58 70.1(4) . 2_756
O85 Pr1 O58 74.4(4) . 2_756
O13 Pr1 O58 68.6(3) . 2_756
O12 Pr1 O94 69.9(4) . .
O96 Pr1 O94 138.8(4) . .
O85 Pr1 O94 83.8(5) . .
O13 Pr1 O94 74.1(3) . .
O58 Pr1 O94 141.2(4) 2_756 .
O12 Pr1 O61 68.4(3) . .
O96 Pr1 O61 72.4(4) . .
O85 Pr1 O61 139.5(4) . .
O13 Pr1 O61 105.4(3) . .
O58 Pr1 O61 67.4(3) 2_756 .
O94 Pr1 O61 135.4(4) . .
O12 Pr1 O82 72.3(4) . .
O96 Pr1 O82 82.3(4) . .
O85 Pr1 O82 136.7(4) . .
O13 Pr1 O82 140.5(3) . .
O58 Pr1 O82 135.4(5) 2_756 .
O94 Pr1 O82 81.7(5) . .
O61 Pr1 O82 71.3(4) . .
O12 Pr1 O95 124.0(4) . .
O96 Pr1 O95 71.6(5) . .
O85 Pr1 O95 69.3(4) . .
O13 Pr1 O95 126.8(4) . .
O58 Pr1 O95 129.7(4) 2_756 .
O94 Pr1 O95 67.2(4) . .
O61 Pr1 O95 127.8(4) . .
O82 Pr1 O95 67.5(4) . .
O97 Pr2 O29 139.7(6) . 2_756
O97 Pr2 O30 74.8(5) . 2_756
O29 Pr2 O30 68.0(3) 2_756 2_756
O97 Pr2 O99 137.3(6) . .
O29 Pr2 O99 70.7(4) 2_756 .
O30 Pr2 O99 136.5(4) 2_756 .
O97 Pr2 O7 73.3(5) . .
O29 Pr2 O7 105.4(3) 2_756 .
O30 Pr2 O7 68.4(3) 2_756 .
O99 Pr2 O7 137.5(6) . .
O97 Pr2 O14 137.7(5) . .
O29 Pr2 O14 69.1(3) 2_756 .
O30 Pr2 O14 105.0(3) 2_756 .
O99 Pr2 O14 71.5(5) . .
O7 Pr2 O14 67.9(3) . .
O97 Pr2 O98 84.2(6) . .
O29 Pr2 O98 70.5(4) 2_756 .
O30 Pr2 O98 72.3(5) 2_756 .
O99 Pr2 O98 81.8(6) . .
O7 Pr2 O98 138.5(5) . .
O14 Pr2 O98 137.0(4) . .
O97 Pr2 O100 69.6(5) . .
O29 Pr2 O100 124.6(4) 2_756 .
O30 Pr2 O100 128.9(5) 2_756 .
O99 Pr2 O100 67.8(5) . .
O7 Pr2 O100 129.9(4) . .
O14 Pr2 O100 126.0(5) . .
O98 Pr2 O100 68.8(5) . .
O97 Pr2 O101 79.1(7) . .
O29 Pr2 O101 140.2(5) 2_756 .
O30 Pr2 O101 137.8(4) 2_756 .
O99 Pr2 O101 84.3(6) . .
O7 Pr2 O101 72.8(4) . .
O14 Pr2 O101 74.0(4) . .
O98 Pr2 O101 137.0(5) . .
O100 Pr2 O101 68.2(5) . .
O2 Pr3 O32 141.1(3) . .
O2 Pr3 O93 75.7(4) . .
O32 Pr3 O93 127.3(4) . .
O2 Pr3 O1 69.4(3) . .
O32 Pr3 O1 140.0(4) . .
O93 Pr3 O1 76.1(4) . .
O2 Pr3 O4 107.1(3) . .
O32 Pr3 O4 74.2(3) . .
O93 Pr3 O4 142.6(4) . .
O1 Pr3 O4 70.7(3) . .
O2 Pr3 O3 69.6(3) . .
O32 Pr3 O3 75.9(3) . .
O93 Pr3 O3 140.8(4) . .
O1 Pr3 O3 106.9(3) . .
O4 Pr3 O3 67.5(3) . .
O2 Pr3 O79 76.2(3) . .
O32 Pr3 O79 77.8(4) . .
O93 Pr3 O79 80.6(5) . .
O1 Pr3 O79 142.1(4) . .
O4 Pr3 O79 136.8(4) . .
O3 Pr3 O79 74.2(3) . .
O2 Pr3 O92 138.4(5) . .
O32 Pr3 O92 79.7(5) . .
O93 Pr3 O92 83.5(6) . .
O1 Pr3 O92 70.8(4) . .
O4 Pr3 O92 70.0(5) . .
O3 Pr3 O92 135.1(5) . .
O79 Pr3 O92 135.5(4) . .
O2 Pr3 O31 131.6(3) . .
O32 Pr3 O31 59.8(3) . .
O93 Pr3 O31 67.6(4) . .
O1 Pr3 O31 126.8(3) . .
O4 Pr3 O31 121.3(3) . .
O3 Pr3 O31 125.9(3) . .
O79 Pr3 O31 67.8(3) . .
O92 Pr3 O31 67.7(3) . .
O89 Pr4 O59 139.3(4) . .
O89 Pr4 O86 139.5(4) . .
O59 Pr4 O86 72.7(4) . .
O89 Pr4 O49 72.5(4) . 2_655
O59 Pr4 O49 69.0(3) . 2_655
O86 Pr4 O49 140.2(4) . 2_655
O89 Pr4 O87 82.8(5) . .
O59 Pr4 O87 72.3(4) . .
O86 Pr4 O87 88.6(5) . .
O49 Pr4 O87 69.9(4) 2_655 .
O89 Pr4 O80 81.2(4) . .
O59 Pr4 O80 137.8(3) . .
O86 Pr4 O80 79.9(4) . .
O49 Pr4 O80 137.7(4) 2_655 .
O87 Pr4 O80 139.2(4) . .
O89 Pr4 O24 135.9(4) . .
O59 Pr4 O24 69.2(3) . .
O86 Pr4 O24 68.7(3) . .
O49 Pr4 O24 106.3(3) 2_655 .
O87 Pr4 O24 139.6(4) . .
O80 Pr4 O24 71.2(3) . .
O89 Pr4 O20 71.4(4) . .
O59 Pr4 O20 105.6(4) . .
O86 Pr4 O20 133.4(3) . .
O49 Pr4 O20 69.1(3) 2_655 .
O87 Pr4 O20 136.4(4) . .
O80 Pr4 O20 71.5(3) . .
O24 Pr4 O20 67.7(3) . .
O89 Pr4 O88 71.9(5) . .
O59 Pr4 O88 124.7(4) . .
O86 Pr4 O88 68.0(4) . .
O49 Pr4 O88 128.2(3) 2_655 .
O87 Pr4 O88 69.4(4) . .
O80 Pr4 O88 70.0(4) . .
O24 Pr4 O88 125.5(3) . .
O20 Pr4 O88 129.7(4) . .
O70 Pr5 O78 82.1(4) 1_545 .
O70 Pr5 O27 77.9(3) 1_545 .
O78 Pr5 O27 72.3(4) . .
O70 Pr5 O26 141.2(3) 1_545 .
O78 Pr5 O26 68.5(3) . .
O27 Pr5 O26 69.6(3) . .
O70 Pr5 O83 129.6(3) 1_545 .
O78 Pr5 O83 83.7(5) . .
O27 Pr5 O83 140.9(4) . .
O26 Pr5 O83 73.1(4) . .
O70 Pr5 O28 79.2(3) 1_545 .
O78 Pr5 O28 138.6(4) . .
O27 Pr5 O28 67.8(3) . .
O26 Pr5 O28 106.3(3) . .
O83 Pr5 O28 135.8(4) . .
O70 Pr5 O77 75.1(3) 1_545 .
O78 Pr5 O77 133.8(4) . .
O27 Pr5 O77 137.6(4) . .
O26 Pr5 O77 143.7(4) . .
O83 Pr5 O77 80.9(5) . .
O28 Pr5 O77 75.4(3) . .
O70 Pr5 O74 141.3(3) 1_545 .
O78 Pr5 O74 136.4(4) . .
O27 Pr5 O74 106.8(3) . .
O26 Pr5 O74 70.6(3) . .
O83 Pr5 O74 70.4(4) . .
O28 Pr5 O74 68.2(3) . .
O77 Pr5 O74 77.0(3) . .
O70 Pr5 O72 66.0(3) 1_545 1_545
O78 Pr5 O72 66.8(4) . 1_545
O27 Pr5 O72 128.0(3) . 1_545
O26 Pr5 O72 119.8(3) . 1_545
O83 Pr5 O72 63.9(3) . 1_545
O28 Pr5 O72 133.9(3) . 1_545
O77 Pr5 O72 67.3(4) . 1_545
O74 Pr5 O72 124.9(3) . 1_545
O84 Pr6 O23 71.0(5) . 2_655
O84 Pr6 O15 136.4(5) . .
O23 Pr6 O15 68.7(3) 2_655 .
O84 Pr6 O16 138.9(4) . .
O23 Pr6 O16 105.7(3) 2_655 .
O15 Pr6 O16 69.4(3) . .
O84 Pr6 O90 83.8(6) . .
O23 Pr6 O90 135.9(4) 2_655 .
O15 Pr6 O90 138.1(4) . .
O16 Pr6 O90 70.8(4) . .
O84 Pr6 O60 72.2(4) . 2_655
O23 Pr6 O60 67.1(3) 2_655 2_655
O15 Pr6 O60 105.8(3) . 2_655
O16 Pr6 O60 69.3(3) . 2_655
O90 Pr6 O60 71.1(4) . 2_655
O84 Pr6 O81 139.3(4) . .
O23 Pr6 O81 135.8(4) 2_655 .
O15 Pr6 O81 69.5(4) . .
O16 Pr6 O81 72.1(4) . .
O90 Pr6 O81 86.4(5) . .
O60 Pr6 O81 139.8(4) 2_655 .
O84 Pr6 O91 76.7(6) . .
O23 Pr6 O91 73.3(5) 2_655 .
O15 Pr6 O91 76.5(4) . .
O16 Pr6 O91 143.2(4) . .
O90 Pr6 O91 135.8(5) . .
O60 Pr6 O91 135.6(5) 2_655 .
O81 Pr6 O91 83.5(5) . .
O84 Pr6 O53 72.7(4) . .
O23 Pr6 O53 130.8(3) 2_655 .
O15 Pr6 O53 125.1(3) . .
O16 Pr6 O53 123.5(3) . .
O90 Pr6 O53 69.5(4) . .
O60 Pr6 O53 129.1(3) 2_655 .
O81 Pr6 O53 66.9(4) . .
O91 Pr6 O53 66.9(5) . .
O10 Mn1 O10 180.0(8) 2_756 .
O10 Mn1 O11 90.1(4) 2_756 2_756
O10 Mn1 O11 89.9(4) . 2_756
O10 Mn1 O11 89.9(4) 2_756 .
O10 Mn1 O11 90.1(4) . .
O11 Mn1 O11 180.0(4) 2_756 .
O10 Mn1 O5 89.2(4) 2_756 .
O10 Mn1 O5 90.8(4) . .
O11 Mn1 O5 90.3(4) 2_756 .
O11 Mn1 O5 89.7(4) . .
O10 Mn1 O5 90.8(4) 2_756 2_756
O10 Mn1 O5 89.2(4) . 2_756
O11 Mn1 O5 89.7(4) 2_756 2_756
O11 Mn1 O5 90.3(4) . 2_756
O5 Mn1 O5 180.0(3) . 2_756
O10 Mn1 V6 44.8(2) 2_756 2_756
O10 Mn1 V6 135.2(2) . 2_756
O11 Mn1 V6 89.8(2) 2_756 2_756
O11 Mn1 V6 90.2(2) . 2_756
O5 Mn1 V6 134.0(3) . 2_756
O5 Mn1 V6 46.0(3) 2_756 2_756
O10 Mn1 V3 90.2(3) 2_756 2_756
O10 Mn1 V3 89.8(3) . 2_756
O11 Mn1 V3 44.7(2) 2_756 2_756
O11 Mn1 V3 135.3(2) . 2_756
O5 Mn1 V3 135.0(3) . 2_756
O5 Mn1 V3 45.0(3) 2_756 2_756
V6 Mn1 V3 60.30(7) 2_756 2_756
O10 Mn1 V5 90.1(2) 2_756 2_756
O10 Mn1 V5 89.9(2) . 2_756
O11 Mn1 V5 134.6(2) 2_756 2_756
O11 Mn1 V5 45.4(2) . 2_756
O5 Mn1 V5 135.1(3) . 2_756
O5 Mn1 V5 44.9(3) 2_756 2_756
V6 Mn1 V5 60.20(6) 2_756 2_756
V3 Mn1 V5 89.91(6) 2_756 2_756
O10 Mn1 V2 134.7(3) 2_756 2_756
O10 Mn1 V2 45.3(3) . 2_756
O11 Mn1 V2 44.6(3) 2_756 2_756
O11 Mn1 V2 135.4(3) . 2_756
O5 Mn1 V2 90.7(3) . 2_756
O5 Mn1 V2 89.3(3) 2_756 2_756
V6 Mn1 V2 119.81(6) 2_756 2_756
V3 Mn1 V2 59.51(7) 2_756 2_756
V5 Mn1 V2 119.91(6) 2_756 2_756
O10 Mn1 V1 135.4(3) 2_756 2_756
O10 Mn1 V1 44.6(3) . 2_756
O11 Mn1 V1 134.6(3) 2_756 2_756
O11 Mn1 V1 45.4(3) . 2_756
O5 Mn1 V1 90.7(3) . 2_756
O5 Mn1 V1 89.3(3) 2_756 2_756
V6 Mn1 V1 120.25(6) 2_756 2_756
V3 Mn1 V1 119.48(6) 2_756 2_756
V5 Mn1 V1 60.05(6) 2_756 2_756
V2 Mn1 V1 89.94(7) 2_756 2_756
O56 Mn2 O56 180.0(9) . 2_655
O56 Mn2 O25 89.2(4) . 2_655
O56 Mn2 O25 90.8(4) 2_655 2_655
O56 Mn2 O25 90.8(4) . .
O56 Mn2 O25 89.2(4) 2_655 .
O25 Mn2 O25 180.0(7) 2_655 .
O56 Mn2 O18 90.6(4) . .
O56 Mn2 O18 89.4(4) 2_655 .
O25 Mn2 O18 90.7(4) 2_655 .
O25 Mn2 O18 89.3(4) . .
O56 Mn2 O18 89.4(4) . 2_655
O56 Mn2 O18 90.6(4) 2_655 2_655
O25 Mn2 O18 89.3(4) 2_655 2_655
O25 Mn2 O18 90.7(4) . 2_655
O18 Mn2 O18 180.0(6) . 2_655
O56 Mn2 V7 89.9(3) . 2_655
O56 Mn2 V7 90.1(3) 2_655 2_655
O25 Mn2 V7 46.2(3) 2_655 2_655
O25 Mn2 V7 133.8(3) . 2_655
O18 Mn2 V7 44.6(3) . 2_655
O18 Mn2 V7 135.4(3) 2_655 2_655
O56 Mn2 V12 45.9(3) . 2_655
O56 Mn2 V12 134.1(3) 2_655 2_655
O25 Mn2 V12 90.2(3) 2_655 2_655
O25 Mn2 V12 89.8(3) . 2_655
O18 Mn2 V12 44.7(3) . 2_655
O18 Mn2 V12 135.3(3) 2_655 2_655
V7 Mn2 V12 59.36(7) 2_655 2_655
O56 Mn2 V8 134.3(3) . 2_655
O56 Mn2 V8 45.7(3) 2_655 2_655
O25 Mn2 V8 45.2(3) 2_655 2_655
O25 Mn2 V8 134.8(3) . 2_655
O18 Mn2 V8 89.9(3) . 2_655
O18 Mn2 V8 90.1(3) 2_655 2_655
V7 Mn2 V8 60.21(6) 2_655 2_655
V12 Mn2 V8 119.57(6) 2_655 2_655
O56 Mn2 V10 44.5(3) . 2_655
O56 Mn2 V10 135.5(3) 2_655 2_655
O25 Mn2 V10 44.7(3) 2_655 2_655
O25 Mn2 V10 135.3(3) . 2_655
O18 Mn2 V10 90.3(3) . 2_655
O18 Mn2 V10 89.7(3) 2_655 2_655
V7 Mn2 V10 60.37(7) 2_655 2_655
V12 Mn2 V10 60.33(6) 2_655 2_655
V8 Mn2 V10 89.86(6) 2_655 2_655
O56 Mn2 V10 135.5(3) . .
O56 Mn2 V10 44.5(3) 2_655 .
O25 Mn2 V10 135.3(3) 2_655 .
O25 Mn2 V10 44.7(3) . .
O18 Mn2 V10 89.7(3) . .
O18 Mn2 V10 90.3(3) 2_655 .
V7 Mn2 V10 119.63(7) 2_655 .
V12 Mn2 V10 119.67(6) 2_655 .
V8 Mn2 V10 90.14(6) 2_655 .
V10 Mn2 V10 180.00(11) 2_655 .
O56 Mn2 V11 44.3(3) . 2_655
O56 Mn2 V11 135.7(3) 2_655 2_655
O25 Mn2 V11 88.9(3) 2_655 2_655
O25 Mn2 V11 91.1(3) . 2_655
O18 Mn2 V11 134.9(3) . 2_655
O18 Mn2 V11 45.1(3) 2_655 2_655
V7 Mn2 V11 119.73(6) 2_655 2_655
V12 Mn2 V11 90.13(7) 2_655 2_655
V8 Mn2 V11 119.81(6) 2_655 2_655
V10 Mn2 V11 59.37(6) 2_655 2_655
V10 Mn2 V11 120.63(6) . 2_655
O47 Mn3 O57 177.3(5) . .
O47 Mn3 O52 89.9(4) . .
O57 Mn3 O52 91.1(4) . .
O47 Mn3 O51 92.3(4) . .
O57 Mn3 O51 90.2(5) . .
O52 Mn3 O51 89.7(4) . .
O47 Mn3 O41 88.5(5) . .
O57 Mn3 O41 89.0(5) . .
O52 Mn3 O41 88.5(4) . .
O51 Mn3 O41 178.0(4) . .
O47 Mn3 O50 89.2(4) . .
O57 Mn3 O50 89.8(4) . .
O52 Mn3 O50 176.9(5) . .
O51 Mn3 O50 87.3(4) . .
O41 Mn3 O50 94.5(4) . .
O14 V1 O61 106.8(5) . .
O14 V1 O6 98.4(4) . .
O61 V1 O6 99.3(5) . .
O14 V1 O9 99.5(4) . 2_756
O61 V1 O9 100.4(4) . 2_756
O6 V1 O9 148.2(4) . 2_756
O14 V1 O10 161.8(5) . 2_756
O61 V1 O10 91.3(5) . 2_756
O6 V1 O10 77.8(3) . 2_756
O9 V1 O10 77.0(3) 2_756 2_756
O14 V1 O11 89.4(4) . 2_756
O61 V1 O11 163.7(5) . 2_756
O6 V1 O11 78.4(4) . 2_756
O9 V1 O11 75.7(4) 2_756 2_756
O10 V1 O11 72.4(3) 2_756 2_756
O30 V2 O13 106.0(5) . .
O30 V2 O55 99.1(4) . .
O13 V2 O55 98.6(4) . .
O30 V2 O8 99.4(4) . 2_756
O13 V2 O8 99.9(5) . 2_756
O55 V2 O8 149.1(4) . 2_756
O30 V2 O11 90.4(4) . .
O13 V2 O11 163.6(5) . .
O55 V2 O11 77.5(3) . .
O8 V2 O11 77.8(4) 2_756 .
O30 V2 O10 163.0(4) . 2_756
O13 V2 O10 91.0(5) . 2_756
O55 V2 O10 77.7(4) . 2_756
O8 V2 O10 77.5(3) 2_756 2_756
O11 V2 O10 72.6(3) . 2_756
O1 V3 O29 105.6(5) . .
O1 V3 O55 97.5(5) . .
O29 V3 O55 99.4(5) . .
O1 V3 O9 101.0(5) . .
O29 V3 O9 99.1(5) . .
O55 V3 O9 149.1(4) . .
O1 V3 O11 164.3(4) . .
O29 V3 O11 90.1(4) . .
O55 V3 O11 78.3(3) . .
O9 V3 O11 77.2(3) . .
O1 V3 O5 91.3(4) . .
O29 V3 O5 163.2(4) . .
O55 V3 O5 77.5(4) . .
O9 V3 O5 77.6(4) . .
O11 V3 O5 73.1(3) . .
O2 V4 O12 105.2(5) . .
O2 V4 O6 101.1(4) . .
O12 V4 O6 97.3(5) . .
O2 V4 O55 99.6(4) . .
O12 V4 O55 100.0(4) . .
O6 V4 O55 148.3(4) . .
O2 V4 O5 92.2(4) . .
O12 V4 O5 162.6(4) . .
O6 V4 O5 78.4(4) . .
O55 V4 O5 77.2(4) . .
O2 V4 O10 164.1(5) . 2_756
O12 V4 O10 90.7(4) . 2_756
O6 V4 O10 76.6(3) . 2_756
O55 V4 O10 76.9(3) . 2_756
O5 V4 O10 71.9(3) . 2_756
O7 V5 O3 106.0(5) . .
O7 V5 O8 98.4(5) . .
O3 V5 O8 98.6(4) . .
O7 V5 O6 99.4(5) . .
O3 V5 O6 100.0(5) . .
O8 V5 O6 149.6(4) . .
O7 V5 O5 163.2(4) . .
O3 V5 O5 90.8(4) . .
O8 V5 O5 78.6(4) . .
O6 V5 O5 77.3(3) . .
O7 V5 O11 90.1(4) . 2_756
O3 V5 O11 163.9(4) . 2_756
O8 V5 O11 77.6(3) . 2_756
O6 V5 O11 77.8(3) . 2_756
O5 V5 O11 73.1(3) . 2_756
O4 V6 O58 105.6(5) . .
O4 V6 O9 98.9(4) . .
O58 V6 O9 100.8(5) . .
O4 V6 O8 97.6(4) . .
O58 V6 O8 98.7(5) . .
O9 V6 O8 149.9(4) . .
O4 V6 O10 163.2(5) . .
O58 V6 O10 91.2(4) . .
O9 V6 O10 78.2(3) . .
O8 V6 O10 78.7(3) . .
O4 V6 O5 89.5(5) . .
O58 V6 O5 164.9(4) . .
O9 V6 O5 77.2(4) . .
O8 V6 O5 78.0(4) . .
O10 V6 O5 73.7(3) . .
O26 V7 O60 105.7(5) . .
O26 V7 O19 98.3(4) . .
O60 V7 O19 99.4(5) . .
O26 V7 O21 99.2(4) . .
O60 V7 O21 98.9(5) . .
O19 V7 O21 150.1(4) . .
O26 V7 O18 163.8(5) . 2_655
O60 V7 O18 90.5(4) . 2_655
O19 V7 O18 78.6(4) . 2_655
O21 V7 O18 77.8(4) . 2_655
O26 V7 O25 90.4(4) . .
O60 V7 O25 163.9(4) . .
O19 V7 O25 77.2(4) . .
O21 V7 O25 78.6(4) . .
O18 V7 O25 73.4(3) 2_655 .
O26 V7 V12 134.4(4) . .
O60 V7 V12 83.9(4) . .
O19 V7 V12 36.3(2) . .
O21 V7 V12 123.8(3) . .
O18 V7 V12 46.0(3) 2_655 .
O25 V7 V12 84.4(2) . .
O27 V8 O49 105.9(4) . .
O27 V8 O22 99.3(4) . .
O49 V8 O22 99.5(5) . .
O27 V8 O21 100.0(4) . .
O49 V8 O21 98.4(5) . .
O22 V8 O21 148.9(4) . .
O27 V8 O25 90.9(4) . .
O49 V8 O25 163.2(4) . .
O22 V8 O25 76.4(4) . .
O21 V8 O25 79.1(4) . .
O27 V8 O56 163.1(4) . .
O49 V8 O56 91.1(4) . .
O22 V8 O56 77.4(4) . .
O21 V8 O56 77.1(4) . .
O25 V8 O56 72.2(3) . .
O28 V9 O15 106.0(5) . .
O28 V9 O22 99.4(5) . .
O15 V9 O22 99.6(5) . .
O28 V9 O17 100.7(4) . .
O15 V9 O17 97.6(5) . .
O22 V9 O17 148.6(4) . .
O28 V9 O25 90.8(4) . .
O15 V9 O25 163.2(4) . .
O22 V9 O25 77.6(4) . .
O17 V9 O25 78.3(4) . .
O28 V9 O18 163.2(5) . .
O15 V9 O18 90.8(4) . .
O22 V9 O18 76.6(4) . .
O17 V9 O18 77.2(4) . .
O25 V9 O18 72.4(3) . .
O24 V10 O74 103.9(5) . .
O24 V10 O19 100.0(5) . .
O74 V10 O19 101.0(4) . .
O24 V10 O17 99.9(5) . .
O74 V10 O17 97.8(4) . .
O19 V10 O17 148.4(4) . .
O24 V10 O56 92.7(4) . 2_655
O74 V10 O56 163.3(4) . 2_655
O19 V10 O56 77.4(4) . 2_655
O17 V10 O56 77.4(3) . 2_655
O24 V10 O25 164.0(4) . .
O74 V10 O25 92.0(4) . .
O19 V10 O25 77.1(4) . .
O17 V10 O25 77.0(4) . .
O56 V10 O25 71.3(3) 2_655 .
O24 V10 Mn2 127.8(3) . .
O74 V10 Mn2 128.2(4) . .
O19 V10 Mn2 73.8(3) . .
O17 V10 Mn2 74.6(3) . .
O56 V10 Mn2 35.1(2) 2_655 .
O25 V10 Mn2 36.2(2) . .
O20 V11 O16 105.6(5) . .
O20 V11 O17 99.5(4) . .
O16 V11 O17 98.0(4) . .
O20 V11 O21 100.3(4) . 2_655
O16 V11 O21 98.3(4) . 2_655
O17 V11 O21 149.7(5) . 2_655
O20 V11 O56 92.3(5) . 2_655
O16 V11 O56 162.1(4) . 2_655
O17 V11 O56 78.4(4) . 2_655
O21 V11 O56 78.2(4) 2_655 2_655
O20 V11 O18 163.7(5) . .
O16 V11 O18 90.6(4) . .
O17 V11 O18 77.4(4) . .
O21 V11 O18 77.1(4) 2_655 .
O56 V11 O18 71.5(3) 2_655 .
O59 V12 O23 107.1(5) . .
O59 V12 O22 99.6(5) . 2_655
O23 V12 O22 98.4(4) . 2_655
O59 V12 O19 99.0(4) . .
O23 V12 O19 100.1(4) . .
O22 V12 O19 148.6(4) 2_655 .
O59 V12 O18 163.2(5) . 2_655
O23 V12 O18 89.8(4) . 2_655
O22 V12 O18 77.1(4) 2_655 2_655
O19 V12 O18 77.8(4) . 2_655
O59 V12 O56 90.9(4) . 2_655
O23 V12 O56 162.0(4) . 2_655
O22 V12 O56 77.7(4) 2_655 2_655
O19 V12 O56 76.9(3) . 2_655
O18 V12 O56 72.3(4) 2_655 2_655
O59 V12 V7 134.4(3) . .
O23 V12 V7 84.2(3) . .
O22 V12 V7 122.8(3) 2_655 .
O19 V12 V7 35.7(3) . .
O18 V12 V7 45.7(2) 2_655 .
O56 V12 V7 83.5(2) 2_655 .
O62 V13 O63 106.1(6) . .
O62 V13 O44 101.8(6) . .
O63 V13 O44 91.7(5) . .
O62 V13 O45 100.1(5) . .
O63 V13 O45 153.6(4) . .
O44 V13 O45 85.5(4) . .
O62 V13 O64 100.9(7) . .
O63 V13 O64 88.1(4) . .
O44 V13 O64 156.4(4) . .
O45 V13 O64 84.3(4) . .
O62 V13 O47 175.8(5) . .
O63 V13 O47 78.0(4) . .
O44 V13 O47 78.4(4) . .
O45 V13 O47 75.7(3) . .
O64 V13 O47 78.4(4) . .
O67 V14 O64 103.8(6) . .
O67 V14 O48 102.1(5) . .
O64 V14 O48 96.1(5) . .
O67 V14 O46 101.0(5) . .
O64 V14 O46 96.5(4) . .
O48 V14 O46 150.1(5) . .
O67 V14 O51 98.7(5) . .
O64 V14 O51 157.5(5) . .
O48 V14 O51 79.5(4) . .
O46 V14 O51 78.5(3) . .
O67 V14 O47 172.1(5) . .
O64 V14 O47 84.1(4) . .
O48 V14 O47 77.5(4) . .
O46 V14 O47 77.0(4) . .
O51 V14 O47 73.4(3) . .
O71 V15 O54 102.5(6) . .
O71 V15 O63 104.5(6) . .
O54 V15 O63 92.4(5) . .
O71 V15 O50 100.3(5) . .
O54 V15 O50 90.9(4) . .
O63 V15 O50 153.7(4) . .
O71 V15 O48 102.3(5) . .
O54 V15 O48 154.1(4) . .
O63 V15 O48 88.5(5) . .
O50 V15 O48 77.5(4) . .
O71 V15 O47 175.0(5) . .
O54 V15 O47 78.9(4) . .
O63 V15 O47 80.2(4) . .
O50 V15 O47 74.8(3) . .
O48 V15 O47 75.8(4) . .
O42 V16 O44 101.7(5) . .
O42 V16 O54 103.6(5) . .
O44 V16 O54 93.8(5) . .
O42 V16 O43 102.6(5) . .
O44 V16 O43 86.2(4) . .
O54 V16 O43 153.2(5) . .
O42 V16 O41 101.8(5) . .
O44 V16 O41 154.8(5) . .
O54 V16 O41 89.4(4) . .
O43 V16 O41 80.0(4) . .
O42 V16 O47 175.2(5) . .
O44 V16 O47 81.7(4) . .
O54 V16 O47 79.4(4) . .
O43 V16 O47 74.0(4) . .
O41 V16 O47 74.4(4) . .
O65 V17 O45 103.9(6) . .
O65 V17 O43 103.2(5) . .
O45 V17 O43 92.1(5) . .
O65 V17 O46 100.7(5) . .
O45 V17 O46 97.6(5) . .
O43 V17 O46 151.2(4) . .
O65 V17 O52 100.5(5) . .
O45 V17 O52 155.6(4) . .
O43 V17 O52 82.5(4) . .
O46 V17 O52 77.6(4) . .
O65 V17 O47 173.1(5) . .
O45 V17 O47 83.0(4) . .
O43 V17 O47 76.3(4) . .
O46 V17 O47 78.1(4) . .
O52 V17 O47 72.6(3) . .
O66 V18 O53 105.1(5) . .
O66 V18 O46 101.8(5) . .
O53 V18 O46 103.9(5) . .
O66 V18 O73 99.9(5) . .
O53 V18 O73 103.0(5) . .
O46 V18 O73 139.4(4) . .
O66 V18 O52 89.6(4) . .
O53 V18 O52 165.3(4) . .
O46 V18 O52 72.7(4) . .
O73 V18 O52 73.6(4) . .
O66 V18 O51 158.6(5) . .
O53 V18 O51 96.2(4) . .
O46 V18 O51 74.2(4) . .
O73 V18 O51 73.1(4) . .
O52 V18 O51 69.0(3) . .
O31 V19 O32 101.2(5) . .
O31 V19 O34 103.2(5) . .
O32 V19 O34 102.3(5) . .
O31 V19 O48 100.0(5) . .
O32 V19 O48 101.2(5) . .
O34 V19 O48 142.8(4) . .
O31 V19 O50 164.4(4) . .
O32 V19 O50 94.2(5) . .
O34 V19 O50 75.5(4) . .
O48 V19 O50 74.4(4) . .
O31 V19 O51 94.5(4) . .
O32 V19 O51 164.3(5) . .
O34 V19 O51 74.9(4) . .
O48 V19 O51 74.7(4) . .
O50 V19 O51 70.1(3) . .
O40 V20 O70 106.3(5) . .
O40 V20 O39 101.7(5) . .
O70 V20 O39 98.8(4) . .
O40 V20 O43 102.5(5) . .
O70 V20 O43 103.3(4) . .
O39 V20 O43 140.8(4) . .
O40 V20 O41 93.2(4) . .
O70 V20 O41 160.3(5) . .
O39 V20 O41 73.6(4) . .
O43 V20 O41 74.7(4) . .
O40 V20 O52 162.0(4) . .
O70 V20 O52 91.7(4) . .
O39 V20 O52 74.9(4) . .
O43 V20 O52 72.6(4) . .
O41 V20 O52 68.8(3) . .
O72 V21 O36 105.0(6) . .
O72 V21 O73 103.4(5) . .
O36 V21 O73 95.3(5) . .
O72 V21 O39 98.2(5) . .
O36 V21 O39 95.1(5) . .
O73 V21 O39 152.6(4) . .
O72 V21 O52 97.9(5) . .
O36 V21 O52 157.1(4) . .
O73 V21 O52 78.7(4) . .
O39 V21 O52 81.9(4) . .
O72 V21 O57 171.8(5) . .
O36 V21 O57 82.7(4) . .
O73 V21 O57 78.3(4) . .
O39 V21 O57 78.0(4) . .
O52 V21 O57 74.5(3) . .
O68 V22 O35 105.5(6) . .
O68 V22 O34 101.7(5) . .
O35 V22 O34 96.2(5) . .
O68 V22 O73 100.8(5) . .
O35 V22 O73 96.2(5) . .
O34 V22 O73 150.2(4) . .
O68 V22 O51 98.0(5) . .
O35 V22 O51 156.4(5) . .
O34 V22 O51 79.7(4) . .
O73 V22 O51 78.1(4) . .
O68 V22 O57 171.5(5) . .
O35 V22 O57 82.8(5) . .
O34 V22 O57 78.2(4) . .
O73 V22 O57 76.7(4) . .
O51 V22 O57 73.6(4) . .
O33 V23 O76 103.7(5) . .
O33 V23 O75 102.5(6) . .
O76 V23 O75 93.7(5) . .
O33 V23 O34 101.4(5) . .
O76 V23 O34 89.7(5) . .
O75 V23 O34 154.3(4) . .
O33 V23 O50 100.3(5) . .
O76 V23 O50 154.5(4) . .
O75 V23 O50 89.6(4) . .
O34 V23 O50 77.0(4) . .
O33 V23 O57 174.5(5) . .
O76 V23 O57 81.1(4) . .
O75 V23 O57 79.7(4) . .
O34 V23 O57 75.7(4) . .
O50 V23 O57 74.6(3) . .
O33 V23 V25 135.7(4) . .
O76 V23 V25 32.1(3) . .
O75 V23 V25 84.2(3) . .
O34 V23 V25 85.2(3) . .
O50 V23 V25 123.7(3) . .
O57 V23 V25 49.2(3) . .
O38 V24 O37 104.0(6) . .
O38 V24 O75 103.0(6) . .
O37 V24 O75 93.1(5) . .
O38 V24 O39 101.4(5) . .
O37 V24 O39 88.9(4) . .
O75 V24 O39 154.3(5) . .
O38 V24 O41 101.0(5) . .
O37 V24 O41 153.5(5) . .
O75 V24 O41 89.8(4) . .
O39 V24 O41 77.5(4) . .
O38 V24 O57 174.8(5) . .
O37 V24 O57 80.0(4) . .
O75 V24 O57 79.8(4) . .
O39 V24 O57 75.2(4) . .
O41 V24 O57 74.6(4) . .
O69 V25 O76 105.4(5) . .
O69 V25 O37 103.7(6) . .
O76 V25 O37 91.6(5) . .
O69 V25 O35 101.9(6) . .
O76 V25 O35 88.1(5) . .
O37 V25 O35 153.6(5) . .
O69 V25 O36 101.2(6) . .
O76 V25 O36 153.0(5) . .
O37 V25 O36 86.5(5) . .
O35 V25 O36 82.0(5) . .
O69 V25 O57 174.9(6) . .
O76 V25 O57 79.3(4) . .
O37 V25 O57 77.9(4) . .
O35 V25 O57 76.1(4) . .
O36 V25 O57 73.9(4) . .
O69 V25 V23 136.8(5) . .
O76 V25 V23 31.6(3) . .
O37 V25 V23 81.8(3) . .
O35 V25 V23 84.2(3) . .
O36 V25 V23 121.9(3) . .
O57 V25 V23 48.0(2) . .
V3 O1 Pr3 134.5(5) . .
V4 O2 Pr3 133.2(6) . .
V5 O3 Pr3 133.4(5) . .
V6 O4 Pr3 135.1(6) . .
Mn1 O5 V4 100.3(4) . .
Mn1 O5 V3 98.4(4) . .
V4 O5 V3 89.1(3) . .
Mn1 O5 V5 98.5(4) . .
V4 O5 V5 89.0(3) . .
V3 O5 V5 163.0(4) . .
Mn1 O5 V6 96.9(4) . .
V4 O5 V6 162.8(4) . .
V3 O5 V6 88.5(3) . .
V5 O5 V6 88.4(3) . .
V1 O6 V4 110.6(4) . .
V1 O6 V5 109.0(5) . .
V4 O6 V5 107.7(4) . .
V5 O7 Pr2 135.4(5) . .
V5 O8 V6 108.9(5) . .
V5 O8 V2 109.0(5) . 2_756
V6 O8 V2 108.1(4) . 2_756
V3 O9 V6 110.3(4) . .
V3 O9 V1 110.6(4) . 2_756
V6 O9 V1 108.0(5) . 2_756
Mn1 O10 V6 98.6(4) . .
Mn1 O10 V1 99.3(4) . 2_756
V6 O10 V1 88.8(3) . 2_756
Mn1 O10 V2 98.5(4) . 2_756
V6 O10 V2 89.0(3) . 2_756
V1 O10 V2 162.2(5) 2_756 2_756
Mn1 O10 V4 98.6(3) . 2_756
V6 O10 V4 162.8(5) . 2_756
V1 O10 V4 88.3(3) 2_756 2_756
V2 O10 V4 88.6(3) 2_756 2_756
Mn1 O11 V3 98.8(3) . .
Mn1 O11 V2 99.0(4) . .
V3 O11 V2 88.5(3) . .
Mn1 O11 V5 98.1(4) . 2_756
V3 O11 V5 163.1(5) . 2_756
V2 O11 V5 88.9(3) . 2_756
Mn1 O11 V1 98.2(4) . 2_756
V3 O11 V1 89.5(3) . 2_756
V2 O11 V1 162.8(5) . 2_756
V5 O11 V1 88.1(3) 2_756 2_756
V4 O12 Pr1 135.5(5) . .
V2 O13 Pr1 135.4(6) . .
V1 O14 Pr2 136.8(5) . .
V9 O15 Pr6 134.7(5) . .
V11 O16 Pr6 135.0(5) . .
V11 O17 V9 111.0(5) . .
V11 O17 V10 107.7(4) . .
V9 O17 V10 108.3(5) . .
Mn2 O18 V7 98.8(4) . 2_655
Mn2 O18 V12 98.6(5) . 2_655
V7 O18 V12 88.3(3) 2_655 2_655
Mn2 O18 V11 98.5(4) . .
V7 O18 V11 89.5(4) 2_655 .
V12 O18 V11 162.9(5) 2_655 .
Mn2 O18 V9 98.4(4) . .
V7 O18 V9 162.8(5) 2_655 .
V12 O18 V9 88.8(4) 2_655 .
V11 O18 V9 88.4(3) . .
V7 O19 V12 108.0(4) . .
V7 O19 V10 110.6(5) . .
V12 O19 V10 109.3(4) . .
V11 O20 Pr4 134.8(6) . .
V11 O21 V7 109.4(4) 2_655 .
V11 O21 V8 108.6(4) 2_655 .
V7 O21 V8 107.6(5) . .
V9 O22 V12 110.6(5) . 2_655
V9 O22 V8 109.2(5) . .
V12 O22 V8 109.4(4) 2_655 .
V12 O23 Pr6 136.1(5) . 2_655
V10 O24 Pr4 133.5(4) . .
Mn2 O25 V9 99.9(4) . .
Mn2 O25 V8 98.3(4) . .
V9 O25 V8 89.1(3) . .
Mn2 O25 V10 99.1(4) . .
V9 O25 V10 89.1(4) . .
V8 O25 V10 162.6(4) . .
Mn2 O25 V7 97.1(4) . .
V9 O25 V7 163.0(4) . .
V8 O25 V7 88.0(4) . .
V10 O25 V7 88.6(3) . .
V7 O26 Pr5 135.1(6) . .
V8 O27 Pr5 134.8(5) . .
V9 O28 Pr5 134.5(5) . .
V3 O29 Pr2 135.9(5) . 2_756
V2 O30 Pr2 135.6(5) . 2_756
V19 O31 Pr3 97.1(4) . .
V19 O32 Pr3 101.8(5) . .
V19 O34 V22 109.4(5) . .
V19 O34 V23 104.7(5) . .
V22 O34 V23 111.7(5) . .
V22 O35 V25 116.3(6) . .
V21 O36 V25 116.7(6) . .
V24 O37 V25 117.4(6) . .
V20 O39 V21 107.8(5) . .
V20 O39 V24 104.8(4) . .
V21 O39 V24 111.7(4) . .
Mn3 O41 V16 100.9(5) . .
Mn3 O41 V24 101.3(5) . .
V16 O41 V24 154.5(6) . .
Mn3 O41 V20 103.7(4) . .
V16 O41 V20 92.7(4) . .
V24 O41 V20 94.1(4) . .
V17 O43 V20 108.4(5) . .
V17 O43 V16 115.1(5) . .
V20 O43 V16 101.1(5) . .
V16 O44 V13 115.0(5) . .
V17 O45 V13 116.6(5) . .
V18 O46 V17 110.4(5) . .
V18 O46 V14 109.6(4) . .
V17 O46 V14 111.0(5) . .
Mn3 O47 V16 95.9(4) . .
Mn3 O47 V17 97.1(4) . .
V16 O47 V17 92.7(3) . .
Mn3 O47 V15 94.1(4) . .
V16 O47 V15 85.1(3) . .
V17 O47 V15 168.7(4) . .
Mn3 O47 V14 95.9(4) . .
V16 O47 V14 168.0(4) . .
V17 O47 V14 88.6(3) . .
V15 O47 V14 91.4(3) . .
Mn3 O47 V13 178.2(5) . .
V16 O47 V13 84.3(3) . .
V17 O47 V13 84.7(3) . .
V15 O47 V13 84.1(3) . .
V14 O47 V13 83.9(3) . .
V19 O48 V14 109.6(5) . .
V19 O48 V15 103.3(5) . .
V14 O48 V15 112.6(4) . .
V8 O49 Pr4 135.6(4) . 2_655
Mn3 O50 V15 101.5(4) . .
Mn3 O50 V23 100.9(4) . .
V15 O50 V23 154.0(5) . .
Mn3 O50 V19 103.4(5) . .
V15 O50 V19 94.6(4) . .
V23 O50 V19 93.0(4) . .
Mn3 O51 V22 99.6(5) . .
Mn3 O51 V14 98.4(4) . .
V22 O51 V14 162.0(5) . .
Mn3 O51 V18 100.0(4) . .
V22 O51 V18 89.9(3) . .
V14 O51 V18 88.2(4) . .
Mn3 O51 V19 99.2(4) . .
V22 O51 V19 87.9(3) . .
V14 O51 V19 88.0(3) . .
V18 O51 V19 160.7(5) . .
Mn3 O52 V17 100.4(4) . .
Mn3 O52 V21 98.1(4) . .
V17 O52 V21 161.4(4) . .
Mn3 O52 V18 101.2(4) . .
V17 O52 V18 89.9(4) . .
V21 O52 V18 89.3(3) . .
Mn3 O52 V20 99.0(4) . .
V17 O52 V20 87.5(3) . .
V21 O52 V20 86.9(4) . .
V18 O52 V20 159.8(4) . .
V18 O53 Pr6 142.2(5) . .
V15 O54 V16 115.7(6) . .
V3 O55 V2 108.7(4) . .
V3 O55 V4 109.0(5) . .
V2 O55 V4 109.9(4) . .
Mn2 O56 V11 100.6(4) . 2_655
Mn2 O56 V10 100.4(4) . 2_655
V11 O56 V10 88.2(3) 2_655 2_655
Mn2 O56 V8 98.7(4) . .
V11 O56 V8 88.8(4) 2_655 .
V10 O56 V8 160.9(5) 2_655 .
Mn2 O56 V12 98.5(4) . 2_655
V11 O56 V12 160.9(5) 2_655 2_655
V10 O56 V12 88.7(3) 2_655 2_655
V8 O56 V12 88.0(3) . 2_655
Mn3 O57 V21 96.3(4) . .
Mn3 O57 V22 96.6(5) . .
V21 O57 V22 90.0(4) . .
Mn3 O57 V24 94.6(4) . .
V21 O57 V24 92.7(4) . .
V22 O57 V24 168.1(5) . .
Mn3 O57 V23 94.3(4) . .
V21 O57 V23 169.1(5) . .
V22 O57 V23 91.3(3) . .
V24 O57 V23 83.9(3) . .
Mn3 O57 V25 176.9(5) . .
V21 O57 V25 86.6(3) . .
V22 O57 V25 84.6(3) . .
V24 O57 V25 84.1(4) . .
V23 O57 V25 82.8(3) . .
V6 O58 Pr1 133.5(5) . 2_756
V12 O59 Pr4 135.5(6) . .
V7 O60 Pr6 135.3(5) . 2_655
V1 O61 Pr1 134.5(5) . .
V15 O63 V13 117.3(5) . .
V14 O64 V13 113.5(6) . .
V20 O70 Pr5 148.2(5) . 1_565
V21 O72 Pr5 142.1(6) . 1_565
V18 O73 V21 109.7(5) . .
V18 O73 V22 109.5(5) . .
V21 O73 V22 110.4(5) . .
V10 O74 Pr5 132.7(5) . .
V23 O75 V24 115.6(6) . .
V23 O76 V25 116.3(5) . .

loop_
_geom_bond_atom_site_label_1
_geom_bond_atom_site_label_2
_geom_bond_distance
_geom_bond_site_symmetry_2
Pr1 O12 2.493(9) .
Pr1 O96 2.495(14) .
Pr1 O85 2.505(11) .
Pr1 O13 2.514(9) .
Pr1 O58 2.543(10) 2_756
Pr1 O94 2.545(13) .
Pr1 O61 2.557(12) .
Pr1 O82 2.582(11) .
Pr1 O95 2.584(15) .
Pr2 O97 2.484(15) .
Pr2 O29 2.493(9) 2_756
Pr2 O30 2.503(10) 2_756
Pr2 O99 2.512(16) .
Pr2 O7 2.518(10) .
Pr2 O14 2.519(11) .
Pr2 O98 2.524(16) .
Pr2 O100 2.551(14) .
Pr2 O101 2.560(14) .
Pr3 O2 2.471(10) .
Pr3 O32 2.474(11) .
Pr3 O93 2.474(14) .
Pr3 O1 2.479(9) .
Pr3 O4 2.508(11) .
Pr3 O3 2.542(10) .
Pr3 O79 2.556(10) .
Pr3 O92 2.590(16) .
Pr3 O31 2.621(9) .
Pr4 O89 2.474(15) .
Pr4 O59 2.503(11) .
Pr4 O86 2.506(12) .
Pr4 O49 2.509(9) 2_655
Pr4 O87 2.523(11) .
Pr4 O80 2.530(10) .
Pr4 O24 2.535(9) .
Pr4 O20 2.546(10) .
Pr4 O88 2.593(11) .
Pr5 O70 2.438(10) 1_545
Pr5 O78 2.468(14) .
Pr5 O27 2.507(8) .
Pr5 O26 2.510(9) .
Pr5 O83 2.510(13) .
Pr5 O28 2.517(11) .
Pr5 O77 2.524(12) .
Pr5 O74 2.542(10) .
Pr5 O72 2.764(10) 1_545
Pr6 O84 2.487(12) .
Pr6 O23 2.495(10) 2_655
Pr6 O15 2.496(9) .
Pr6 O16 2.500(9) .
Pr6 O90 2.511(11) .
Pr6 O60 2.524(9) 2_655
Pr6 O81 2.533(11) .
Pr6 O91 2.539(15) .
Pr6 O53 2.596(11) .
Mn1 O10 1.889(9) 2_756
Mn1 O10 1.889(10) .
Mn1 O11 1.897(9) 2_756
Mn1 O11 1.897(9) .
Mn1 O5 1.901(8) .
Mn1 O5 1.901(8) 2_756
Mn1 V6 3.130(3) 2_756
Mn1 V3 3.153(2) 2_756
Mn1 V5 3.157(2) 2_756
Mn1 V2 3.161(3) 2_756
Mn1 V1 3.167(3) 2_756
Mn2 O56 1.856(9) .
Mn2 O56 1.856(9) 2_655
Mn2 O25 1.897(8) 2_655
Mn2 O25 1.897(8) .
Mn2 O18 1.903(10) .
Mn2 O18 1.903(10) 2_655
Mn2 V7 3.149(2) 2_655
Mn2 V12 3.151(2) 2_655
Mn2 V8 3.151(2) 2_655
Mn2 V10 3.172(2) 2_655
Mn2 V10 3.172(2) .
Mn2 V11 3.173(3) 2_655
Mn3 O47 1.807(9) .
Mn3 O57 1.832(10) .
Mn3 O52 1.884(8) .
Mn3 O51 1.909(10) .
Mn3 O41 1.918(10) .
Mn3 O50 1.925(9) .
V1 O14 1.622(10) .
V1 O61 1.635(11) .
V1 O6 1.923(8) .
V1 O9 1.954(8) 2_756
V1 O10 2.255(9) 2_756
V1 O11 2.280(9) 2_756
V2 O30 1.638(10) .
V2 O13 1.639(10) .
V2 O55 1.944(8) .
V2 O8 1.954(9) 2_756
V2 O11 2.248(9) .
V2 O10 2.272(10) 2_756
V3 O1 1.637(8) .
V3 O29 1.648(10) .
V3 O55 1.913(8) .
V3 O9 1.921(11) .
V3 O11 2.244(8) .
V3 O5 2.253(10) .
V4 O2 1.655(9) .
V4 O12 1.657(11) .
V4 O6 1.933(10) .
V4 O55 1.954(9) .
V4 O5 2.236(10) .
V4 O10 2.295(8) 2_756
V5 O7 1.644(10) .
V5 O3 1.656(8) .
V5 O8 1.932(10) .
V5 O6 1.964(11) .
V5 O5 2.254(10) .
V5 O11 2.271(8) 2_756
V6 O4 1.665(8) .
V6 O58 1.690(12) .
V6 O9 1.925(9) .
V6 O8 1.944(9) .
V6 O10 2.230(8) .
V6 O5 2.269(10) .
V7 O26 1.647(8) .
V7 O60 1.651(10) .
V7 O19 1.912(10) .
V7 O21 1.950(9) .
V7 O18 2.235(9) 2_655
V7 O25 2.289(10) .
V7 V12 3.119(3) .
V8 O27 1.643(8) .
V8 O49 1.651(10) .
V8 O22 1.955(11) .
V8 O21 1.965(10) .
V8 O25 2.258(10) .
V8 O56 2.280(8) .
V9 O28 1.656(9) .
V9 O15 1.672(10) .
V9 O22 1.914(11) .
V9 O17 1.928(10) .
V9 O25 2.240(10) .
V9 O18 2.278(9) .
V10 O24 1.647(10) .
V10 O74 1.648(9) .
V10 O19 1.954(9) .
V10 O17 1.969(10) .
V10 O56 2.260(8) 2_655
V10 O25 2.260(10) .
V11 O20 1.610(11) .
V11 O16 1.667(10) .
V11 O17 1.923(9) .
V11 O21 1.940(8) 2_655
V11 O56 2.253(10) 2_655
V11 O18 2.273(11) .
V12 O59 1.662(11) .
V12 O23 1.672(10) .
V12 O22 1.932(9) 2_655
V12 O19 1.943(8) .
V12 O18 2.243(11) 2_655
V12 O56 2.287(10) 2_655
V13 O62 1.589(13) .
V13 O63 1.849(10) .
V13 O44 1.861(12) .
V13 O45 1.970(10) .
V13 O64 1.980(11) .
V13 O47 2.361(9) .
V14 O67 1.595(12) .
V14 O64 1.756(11) .
V14 O48 1.936(10) .
V14 O46 1.950(9) .
V14 O51 2.159(11) .
V14 O47 2.320(10) .
V15 O71 1.606(10) .
V15 O54 1.812(12) .
V15 O63 1.813(10) .
V15 O50 1.988(10) .
V15 O48 2.043(12) .
V15 O47 2.308(8) .
V16 O42 1.579(12) .
V16 O44 1.825(10) .
V16 O54 1.840(9) .
V16 O43 2.018(10) .
V16 O41 2.024(11) .
V16 O47 2.268(10) .
V17 O65 1.586(9) .
V17 O45 1.700(9) .
V17 O43 1.879(11) .
V17 O46 1.947(11) .
V17 O52 2.122(10) .
V17 O47 2.281(8) .
V18 O66 1.645(9) .
V18 O53 1.670(11) .
V18 O46 1.910(9) .
V18 O73 1.934(11) .
V18 O52 2.355(11) .
V18 O51 2.366(9) .
V19 O31 1.629(11) .
V19 O32 1.663(9) .
V19 O34 1.887(11) .
V19 O48 1.917(11) .
V19 O50 2.235(10) .
V19 O51 2.369(8) .
V20 O40 1.611(10) .
V20 O70 1.660(10) .
V20 O39 1.947(10) .
V20 O43 2.005(10) .
V20 O41 2.261(9) .
V20 O52 2.425(11) .
V21 O72 1.612(9) .
V21 O36 1.707(11) .
V21 O73 1.936(10) .
V21 O39 1.949(11) .
V21 O52 2.143(10) .
V21 O57 2.241(9) .
V22 O68 1.626(12) .
V22 O35 1.718(12) .
V22 O34 1.945(9) .
V22 O73 1.963(9) .
V22 O51 2.132(10) .
V22 O57 2.287(11) .
V23 O33 1.601(9) .
V23 O76 1.808(10) .
V23 O75 1.815(12) .
V23 O34 2.037(11) .
V23 O50 2.044(10) .
V23 O57 2.319(9) .
V23 V25 3.097(4) .
V24 O38 1.574(12) .
V24 O37 1.817(11) .
V24 O75 1.835(9) .
V24 O39 2.019(10) .
V24 O41 2.028(12) .
V24 O57 2.299(11) .
V25 O69 1.577(11) .
V25 O76 1.837(10) .
V25 O37 1.838(11) .
V25 O35 1.961(13) .
V25 O36 1.999(10) .
V25 O57 2.363(10) .
O8 V2 1.954(9) 2_756
O9 V1 1.954(8) 2_756
O10 V1 2.255(9) 2_756
O10 V2 2.272(10) 2_756
O10 V4 2.295(8) 2_756
O11 V5 2.271(8) 2_756
O11 V1 2.280(9) 2_756
O18 V7 2.235(9) 2_655
O18 V12 2.243(11) 2_655
O21 V11 1.940(8) 2_655
O22 V12 1.932(9) 2_655
O23 Pr6 2.495(10) 2_655
O29 Pr2 2.493(9) 2_756
O30 Pr2 2.503(10) 2_756
O49 Pr4 2.509(9) 2_655
O56 V11 2.253(10) 2_655
O56 V10 2.260(8) 2_655
O56 V12 2.287(10) 2_655
O58 Pr1 2.543(10) 2_756
O60 Pr6 2.524(9) 2_655
O70 Pr5 2.438(10) 1_565
O72 Pr5 2.764(10) 1_565
